data_7114899
loop_
_publ_author_name
'Kurata, Hiroyuki'
'Nakaminami, Hiromichi'
'Matsumoto, Kouzou'
'Kawase, Takeshi'
'Oda, Masaji'

_publ_section_title
;
 Synthesis of novel cage molecules bicapped with tris(2-thienyl)methanes
;
_journal_issue 6
_journal_name_full 'Chemical Communications'
_journal_page_first 529
_journal_paper_doi 10.1039/b009811f
_journal_year 2001
_chemical_formula_sum 'C37 H24 S6'
_chemical_formula_weight 660.96
_space_group_IT_number 2
_symmetry_cell_setting triclinic
_symmetry_Int_Tables_number 2
_symmetry_space_group_name_Hall '-P 1'
_symmetry_space_group_name_H-M 'P -1'
_cell_angle_alpha 92.75(1)
_cell_angle_beta 106.40(2)
_cell_angle_gamma 88.74(2)
_cell_formula_units_Z 2
_cell_length_a 10.596(3)
_cell_length_b 15.960(2)
_cell_length_c 9.860(1)
_cell_measurement_reflns_used 25
_cell_measurement_temperature 296.2
_cell_measurement_theta_max 13.6
_cell_measurement_theta_min 10.1
_cell_volume 1597.7(5)
_computing_cell_refinement WinAFC
_computing_data_collection WinAFC
_computing_data_reduction 'teXsan Ver. 1.10'
_computing_publication_material 'teXsan Ver. 1.10'
_computing_structure_refinement 'teXsan Ver. 1.10'
_computing_structure_solution SHELXS86
_diffrn_measured_fraction_theta_full 1.2099
_diffrn_measured_fraction_theta_max 1.2099
_diffrn_measurement_device_type 'Rigaku AFC7R'
_diffrn_measurement_method \w-2\q
_diffrn_radiation_type 'Mo K\a'
_diffrn_radiation_wavelength 0.7107
_diffrn_reflns_av_R_equivalents 0.037
_diffrn_reflns_limit_h_max 13
_diffrn_reflns_limit_h_min -13
_diffrn_reflns_limit_k_max 20
_diffrn_reflns_limit_k_min -20
_diffrn_reflns_limit_l_max 12
_diffrn_reflns_limit_l_min -7
_diffrn_reflns_number 8871
_diffrn_reflns_theta_full 27.51
_diffrn_reflns_theta_max 27.51
_diffrn_standards_decay_% 0.75
_diffrn_standards_interval_count 150
_diffrn_standards_number 3
_exptl_absorpt_coefficient_mu 0.455
_exptl_absorpt_correction_type none
_exptl_crystal_colour yellow
_exptl_crystal_density_diffrn 1.374
_exptl_crystal_density_method 'not measured'
_exptl_crystal_description prismatic
_exptl_crystal_size_max 0.150
_exptl_crystal_size_mid 0.150
_exptl_crystal_size_min 0.100
_refine_diff_density_max 0.96
_refine_diff_density_min -1.11
_refine_ls_extinction_method none
_refine_ls_goodness_of_fit_ref 1.013
_refine_ls_hydrogen_treatment noref
_refine_ls_number_parameters 388
_refine_ls_number_reflns 8867
_refine_ls_R_factor_gt 0.0397
_refine_ls_shift/su_max 0.0003
_refine_ls_structure_factor_coef Fsqd
_refine_ls_weighting_details 'w = 1/[\s^2^(Fo^2^) + (0.02500(Max(Fo^2^,0) + 2Fc^2^)/3)^2^]'
_refine_ls_weighting_scheme calc
_refine_ls_wR_factor_ref 0.1127
_reflns_number_gt 3859
_reflns_number_total 8867
_reflns_threshold_expression F^2^>2.0\s(F^2^)
_cod_data_source_file b009811f.txt
_cod_data_source_block nakaminami
_cod_original_cell_volume 1597.8(5)
_cod_original_sg_symbol_H-M 'P -1         '
_cod_original_formula_sum 'C37 H24 S6 '
_cod_database_code 7114899

loop_
_symmetry_equiv_pos_as_xyz
x,y,z
-x,-y,-z

loop_
_atom_site_label
_atom_site_type_symbol
_atom_site_fract_x
_atom_site_fract_y
_atom_site_fract_z
_atom_site_U_iso_or_equiv
_atom_site_adp_type
_atom_site_occupancy
_atom_site_calc_flag
S(1) S 0.55174(9) 0.17082(6) 0.3262(1) 0.0530(3) Uani 1.00 d
S(2) S 0.27841(9) 0.06271(5) 0.18353(10) 0.0447(3) Uani 1.00 d
S(3) S 0.40856(10) 0.31801(7) 0.5362(1) 0.0602(3) Uani 1.00 d
S(4) S 0.23684(9) 0.14261(6) 0.53616(10) 0.0506(3) Uani 1.00 d
S(5) S 0.32828(9) 0.32398(5) 0.1668(1) 0.0525(3) Uani 1.00 d
S(6) S 0.06237(9) 0.24099(6) 0.19287(9) 0.0477(3) Uani 1.00 d
C(1) C 0.5770(3) 0.3460(2) 0.3653(4) 0.053(1) Uani 1.00 d
C(2) C 0.6064(3) 0.2652(2) 0.2908(4) 0.049(1) Uani 1.00 d
C(3) C 0.6622(4) 0.2551(3) 0.1817(4) 0.067(1) Uani 1.00 d
C(4) C 0.6591(4) 0.1717(3) 0.1287(4) 0.068(1) Uani 1.00 d
C(5) C 0.5999(3) 0.1171(3) 0.1941(4) 0.053(1) Uani 1.00 d
C(6) C 0.5911(3) 0.0274(3) 0.1670(4) 0.060(1) Uani 1.00 d
C(7) C 0.5104(4) -0.0279(2) 0.1943(4) 0.058(1) Uani 1.00 d
C(8) C 0.3943(3) -0.0147(2) 0.2444(4) 0.045(1) Uani 1.00 d
C(9) C 0.3541(4) -0.0631(2) 0.3325(4) 0.061(1) Uani 1.00 d
C(10) C 0.2328(4) -0.0376(2) 0.3551(4) 0.058(1) Uani 1.00 d
C(11) C 0.1800(3) 0.0305(2) 0.2822(3) 0.0383(10) Uani 1.00 d
C(12) C 0.5602(3) 0.3269(2) 0.5089(4) 0.049(1) Uani 1.00 d
C(13) C 0.6551(4) 0.3104(3) 0.6297(5) 0.065(1) Uani 1.00 d
C(14) C 0.6061(4) 0.2913(2) 0.7420(4) 0.063(1) Uani 1.00 d
C(15) C 0.4736(4) 0.2910(2) 0.7103(4) 0.052(1) Uani 1.00 d
C(16) C 0.3946(4) 0.2758(3) 0.8055(4) 0.065(1) Uani 1.00 d
C(17) C 0.2745(4) 0.2455(2) 0.7815(4) 0.061(1) Uani 1.00 d
C(18) C 0.1846(4) 0.2106(2) 0.6507(4) 0.045(1) Uani 1.00 d
C(19) C 0.0523(4) 0.2198(2) 0.6063(4) 0.049(1) Uani 1.00 d
C(20) C -0.0074(3) 0.1754(2) 0.4781(4) 0.047(1) Uani 1.00 d
C(21) C 0.0808(3) 0.1300(2) 0.4271(3) 0.0360(10) Uani 1.00 d
C(22) C 0.4508(3) 0.3856(2) 0.2726(4) 0.053(1) Uani 1.00 d
C(23) C 0.4154(5) 0.4667(2) 0.2590(5) 0.095(2) Uani 1.00 d
C(24) C 0.2896(5) 0.4792(2) 0.1650(6) 0.095(2) Uani 1.00 d
C(25) C 0.2273(4) 0.4081(2) 0.1072(4) 0.050(1) Uani 1.00 d
C(26) C 0.1004(4) 0.4033(2) 0.0008(4) 0.052(1) Uani 1.00 d
C(27) C 0.0111(4) 0.3426(2) -0.0405(4) 0.053(1) Uani 1.00 d
C(28) C 0.0044(3) 0.2603(2) 0.0156(3) 0.041(1) Uani 1.00 d
C(29) C -0.0523(3) 0.1902(2) -0.0582(4) 0.050(1) Uani 1.00 d
C(30) C -0.0447(3) 0.1209(2) 0.0267(4) 0.046(1) Uani 1.00 d
C(31) C 0.0158(3) 0.1380(2) 0.1655(3) 0.0356(10) Uani 1.00 d
C(32) C 0.0560(3) 0.0786(2) 0.2871(3) 0.0376(10) Uani 1.00 d
C(33) C 0.6906(4) 0.4087(3) 0.3858(5) 0.082(2) Uani 1.00 d
C(34) C -0.0565(3) 0.0165(2) 0.2766(4) 0.053(1) Uani 1.00 d
C(35) C -0.0620(4) 0.5493(3) 0.3917(5) 0.072(2) Uani 1.00 d
C(36) C 0.0042(5) 0.4785(3) 0.3664(5) 0.075(2) Uani 1.00 d
C(37) C 0.0664(4) 0.4292(3) 0.4750(6) 0.070(2) Uani 1.00 d
H(1) H 0.6991 0.3000 0.1454 0.0811 Uiso 1.00 calc
H(2) H 0.6953 0.1548 0.0533 0.0809 Uiso 1.00 calc
H(3) H 0.6534 0.0041 0.1225 0.0728 Uiso 1.00 calc
H(4) H 0.5312 -0.0849 0.1789 0.0703 Uiso 1.00 calc
H(5) H 0.4026 -0.1102 0.3754 0.0728 Uiso 1.00 calc
H(6) H 0.1930 -0.0653 0.4152 0.0694 Uiso 1.00 calc
H(7) H 0.7461 0.3113 0.6379 0.0781 Uiso 1.00 calc
H(8) H 0.6610 0.2789 0.8339 0.0758 Uiso 1.00 calc
H(9) H 0.4373 0.2905 0.9019 0.0782 Uiso 1.00 calc
H(10) H 0.2419 0.2470 0.8618 0.0730 Uiso 1.00 calc
H(11) H 0.0043 0.2529 0.6567 0.0592 Uiso 1.00 calc
H(12) H -0.0990 0.1765 0.4324 0.0560 Uiso 1.00 calc
H(13) H 0.4707 0.5113 0.3070 0.1164 Uiso 1.00 calc
H(14) H 0.2525 0.5333 0.1438 0.1154 Uiso 1.00 calc
H(15) H 0.0766 0.4533 -0.0494 0.0629 Uiso 1.00 calc
H(16) H -0.0605 0.3551 -0.1202 0.0627 Uiso 1.00 calc
H(17) H -0.0933 0.1879 -0.1572 0.0605 Uiso 1.00 calc
H(18) H -0.0790 0.0671 -0.0096 0.0541 Uiso 1.00 calc
H(19) H 0.7697 0.3853 0.4430 0.0985 Uiso 1.00 calc
H(20) H 0.7016 0.4200 0.2956 0.0985 Uiso 1.00 calc
H(21) H 0.6705 0.4595 0.4296 0.0985 Uiso 1.00 calc
H(22) H -0.1334 0.0469 0.2795 0.0633 Uiso 1.00 calc
H(23) H -0.0726 -0.0156 0.1895 0.0633 Uiso 1.00 calc
H(24) H -0.0314 -0.0197 0.3531 0.0633 Uiso 1.00 calc
H(25) H -0.1062 0.5849 0.3130 0.0853 Uiso 1.00 calc
H(26) H 0.0066 0.4629 0.2694 0.0890 Uiso 1.00 calc
H(27) H 0.1149 0.3784 0.4571 0.0836 Uiso 1.00 calc

loop_
_atom_site_aniso_label
_atom_site_aniso_U_11
_atom_site_aniso_U_22
_atom_site_aniso_U_33
_atom_site_aniso_U_12
_atom_site_aniso_U_13
_atom_site_aniso_U_23
S(1) 0.0551(6) 0.0565(6) 0.0509(6) -0.0097(5) 0.0216(5) -0.0067(5)
S(2) 0.0369(5) 0.0446(6) 0.0526(6) 0.0043(4) 0.0119(5) 0.0069(5)
S(3) 0.0420(6) 0.0835(8) 0.0487(6) -0.0057(5) 0.0021(5) 0.0008(6)
S(4) 0.0377(5) 0.0658(7) 0.0432(6) 0.0036(5) 0.0057(5) -0.0128(5)
S(5) 0.0525(6) 0.0393(6) 0.0556(6) -0.0003(5) -0.0007(5) -0.0011(5)
S(6) 0.0620(6) 0.0408(5) 0.0349(5) -0.0055(5) 0.0045(5) 0.0012(4)
C(1) 0.041(2) 0.056(2) 0.057(3) -0.018(2) 0.006(2) -0.001(2)
C(2) 0.032(2) 0.061(3) 0.052(2) -0.004(2) 0.009(2) 0.004(2)
C(3) 0.050(3) 0.083(3) 0.076(3) 0.000(2) 0.028(2) 0.022(3)
C(4) 0.052(3) 0.092(3) 0.065(3) 0.021(2) 0.025(2) 0.012(3)
C(5) 0.035(2) 0.075(3) 0.046(2) 0.008(2) 0.009(2) 0.001(2)
C(6) 0.037(2) 0.076(3) 0.061(3) 0.014(2) 0.010(2) -0.021(2)
C(7) 0.048(2) 0.058(3) 0.057(3) 0.019(2) 0.002(2) -0.011(2)
C(8) 0.041(2) 0.044(2) 0.044(2) 0.011(2) 0.004(2) -0.004(2)
C(9) 0.075(3) 0.047(2) 0.059(3) 0.023(2) 0.018(2) 0.011(2)
C(10) 0.075(3) 0.044(2) 0.061(3) 0.008(2) 0.029(2) 0.009(2)
C(11) 0.037(2) 0.034(2) 0.042(2) 0.000(2) 0.008(2) -0.002(2)
C(12) 0.045(2) 0.044(2) 0.053(3) -0.007(2) 0.005(2) -0.007(2)
C(13) 0.038(2) 0.082(3) 0.064(3) -0.006(2) -0.002(2) -0.002(2)
C(14) 0.059(3) 0.070(3) 0.050(3) 0.001(2) -0.002(2) -0.001(2)
C(15) 0.051(2) 0.053(2) 0.045(2) 0.000(2) 0.004(2) -0.010(2)
C(16) 0.069(3) 0.078(3) 0.039(2) -0.002(2) 0.006(2) -0.015(2)
C(17) 0.065(3) 0.077(3) 0.041(2) -0.002(2) 0.018(2) -0.015(2)
C(18) 0.051(2) 0.045(2) 0.038(2) 0.000(2) 0.015(2) -0.003(2)
C(19) 0.055(2) 0.049(2) 0.051(2) 0.006(2) 0.029(2) 0.000(2)
C(20) 0.035(2) 0.056(2) 0.052(2) 0.007(2) 0.015(2) 0.009(2)
C(21) 0.033(2) 0.039(2) 0.034(2) -0.004(2) 0.006(2) 0.005(2)
C(22) 0.053(2) 0.041(2) 0.061(3) -0.011(2) 0.010(2) 0.000(2)
C(23) 0.086(4) 0.039(3) 0.131(4) -0.009(2) -0.017(3) -0.007(3)
C(24) 0.088(4) 0.034(2) 0.138(5) 0.002(2) -0.011(3) 0.009(3)
C(25) 0.057(3) 0.039(2) 0.053(2) 0.001(2) 0.012(2) 0.007(2)
C(26) 0.065(3) 0.043(2) 0.045(2) 0.015(2) 0.011(2) 0.015(2)
C(27) 0.055(2) 0.057(3) 0.043(2) 0.011(2) 0.008(2) 0.011(2)
C(28) 0.043(2) 0.049(2) 0.032(2) 0.010(2) 0.010(2) 0.007(2)
C(29) 0.048(2) 0.065(3) 0.032(2) 0.001(2) 0.004(2) 0.000(2)
C(30) 0.045(2) 0.047(2) 0.042(2) -0.006(2) 0.008(2) -0.003(2)
C(31) 0.030(2) 0.041(2) 0.036(2) -0.001(1) 0.009(2) -0.004(2)
C(32) 0.034(2) 0.037(2) 0.040(2) -0.006(2) 0.006(2) 0.002(2)
C(33) 0.058(3) 0.084(3) 0.099(4) -0.029(2) 0.011(3) 0.005(3)
C(34) 0.046(2) 0.056(2) 0.054(2) -0.010(2) 0.009(2) 0.004(2)
C(35) 0.078(3) 0.059(3) 0.071(3) -0.001(2) 0.008(3) 0.016(3)
C(36) 0.083(3) 0.077(3) 0.070(3) -0.004(3) 0.032(3) -0.005(3)
C(37) 0.062(3) 0.059(3) 0.087(4) 0.007(2) 0.019(3) -0.004(3)

loop_
_atom_type_symbol
_atom_type_description
_atom_type_scat_dispersion_real
_atom_type_scat_dispersion_imag
_atom_type_scat_source
C C 0.003 0.002
;International Tables for Crystallography

(1992, Vol. C, Tables 4.2.6.8 and 6.1.1.1)

;
H H 0.000 0.000
;International Tables for Crystallography

(1992, Vol. C, Table 6.1.1.2)

;
S S 0.125 0.123
;International Tables for Crystallography

(1992, Vol. C, Tables 4.2.6.8 and 6.1.1.1)

;

loop_
_geom_angle_atom_site_label_1
_geom_angle_atom_site_label_2
_geom_angle_atom_site_label_3
_geom_angle
_geom_angle_site_symmetry_2
_geom_angle_site_symmetry_3
_geom_angle_publ_flag
C(2) S(1) C(5) 93.8(2) 1_555 1_555 yes
C(8) S(2) C(11) 92.6(2) 1_555 1_555 yes
C(12) S(3) C(15) 93.3(2) 1_555 1_555 yes
C(18) S(4) C(21) 92.5(2) 1_555 1_555 yes
C(22) S(5) C(25) 93.4(2) 1_555 1_555 yes
C(28) S(6) C(31) 92.7(2) 1_555 1_555 yes
C(2) C(1) C(12) 109.7(3) 1_555 1_555 yes
C(2) C(1) C(22) 108.7(3) 1_555 1_555 yes
C(2) C(1) C(33) 110.2(3) 1_555 1_555 yes
C(12) C(1) C(22) 110.3(3) 1_555 1_555 yes
C(12) C(1) C(33) 109.4(3) 1_555 1_555 yes
C(22) C(1) C(33) 108.5(3) 1_555 1_555 yes
S(1) C(2) C(1) 120.7(3) 1_555 1_555 yes
S(1) C(2) C(3) 110.0(3) 1_555 1_555 yes
C(1) C(2) C(3) 128.9(3) 1_555 1_555 yes
C(2) C(3) C(4) 112.8(4) 1_555 1_555 yes
C(3) C(4) C(5) 114.5(4) 1_555 1_555 yes
S(1) C(5) C(4) 108.9(3) 1_555 1_555 yes
S(1) C(5) C(6) 124.9(3) 1_555 1_555 yes
C(4) C(5) C(6) 125.9(4) 1_555 1_555 yes
C(5) C(6) C(7) 130.5(3) 1_555 1_555 yes
C(6) C(7) C(8) 130.3(3) 1_555 1_555 yes
S(2) C(8) C(7) 123.1(3) 1_555 1_555 yes
S(2) C(8) C(9) 109.7(3) 1_555 1_555 yes
C(7) C(8) C(9) 127.0(3) 1_555 1_555 yes
C(8) C(9) C(10) 114.2(3) 1_555 1_555 yes
C(9) C(10) C(11) 112.8(3) 1_555 1_555 yes
S(2) C(11) C(10) 110.7(3) 1_555 1_555 yes
S(2) C(11) C(32) 121.5(2) 1_555 1_555 yes
C(10) C(11) C(32) 127.8(3) 1_555 1_555 yes
S(3) C(12) C(1) 122.3(3) 1_555 1_555 yes
S(3) C(12) C(13) 109.5(3) 1_555 1_555 yes
C(1) C(12) C(13) 128.1(3) 1_555 1_555 yes
C(12) C(13) C(14) 113.8(3) 1_555 1_555 yes
C(13) C(14) C(15) 114.5(4) 1_555 1_555 yes
S(3) C(15) C(14) 108.8(3) 1_555 1_555 yes
S(3) C(15) C(16) 123.9(3) 1_555 1_555 yes
C(14) C(15) C(16) 127.2(4) 1_555 1_555 yes
C(15) C(16) C(17) 131.5(4) 1_555 1_555 yes
C(16) C(17) C(18) 130.1(4) 1_555 1_555 yes
S(4) C(18) C(17) 122.4(3) 1_555 1_555 yes
S(4) C(18) C(19) 110.1(3) 1_555 1_555 yes
C(17) C(18) C(19) 127.3(3) 1_555 1_555 yes
C(18) C(19) C(20) 113.8(3) 1_555 1_555 yes
C(19) C(20) C(21) 112.6(3) 1_555 1_555 yes
S(4) C(21) C(20) 110.9(2) 1_555 1_555 yes
S(4) C(21) C(32) 120.6(2) 1_555 1_555 yes
C(20) C(21) C(32) 128.3(3) 1_555 1_555 yes
S(5) C(22) C(1) 120.6(3) 1_555 1_555 yes
S(5) C(22) C(23) 109.8(3) 1_555 1_555 yes
C(1) C(22) C(23) 129.6(3) 1_555 1_555 yes
C(22) C(23) C(24) 113.5(4) 1_555 1_555 yes
C(23) C(24) C(25) 114.4(4) 1_555 1_555 yes
S(5) C(25) C(24) 109.0(3) 1_555 1_555 yes
S(5) C(25) C(26) 125.2(3) 1_555 1_555 yes
C(24) C(25) C(26) 125.6(3) 1_555 1_555 yes
C(25) C(26) C(27) 132.7(3) 1_555 1_555 yes
C(26) C(27) C(28) 131.1(3) 1_555 1_555 yes
S(6) C(28) C(27) 123.0(3) 1_555 1_555 yes
S(6) C(28) C(29) 110.0(3) 1_555 1_555 yes
C(27) C(28) C(29) 127.0(3) 1_555 1_555 yes
C(28) C(29) C(30) 113.4(3) 1_555 1_555 yes
C(29) C(30) C(31) 113.5(3) 1_555 1_555 yes
S(6) C(31) C(30) 110.4(2) 1_555 1_555 yes
S(6) C(31) C(32) 119.9(2) 1_555 1_555 yes
C(30) C(31) C(32) 129.4(3) 1_555 1_555 yes
C(11) C(32) C(21) 109.8(2) 1_555 1_555 yes
C(11) C(32) C(31) 110.2(3) 1_555 1_555 yes
C(11) C(32) C(34) 109.7(3) 1_555 1_555 yes
C(21) C(32) C(31) 108.8(2) 1_555 1_555 yes
C(21) C(32) C(34) 108.6(3) 1_555 1_555 yes
C(31) C(32) C(34) 109.6(3) 1_555 1_555 yes
C(36) C(35) C(37) 120.1(4) 1_555 2_566 yes
C(35) C(36) C(37) 120.3(4) 1_555 1_555 yes
C(35) C(37) C(36) 119.6(4) 2_566 1_555 yes

loop_
_geom_bond_atom_site_label_1
_geom_bond_atom_site_label_2
_geom_bond_distance
_geom_bond_site_symmetry_2
_geom_bond_publ_flag
S(1) C(2) 1.712(4) . yes
S(1) C(5) 1.715(4) . yes
S(2) C(8) 1.728(3) . yes
S(2) C(11) 1.716(3) . yes
S(3) C(12) 1.712(4) . yes
S(3) C(15) 1.731(4) . yes
S(4) C(18) 1.723(3) . yes
S(4) C(21) 1.709(3) . yes
S(5) C(22) 1.713(3) . yes
S(5) C(25) 1.718(3) . yes
S(6) C(28) 1.722(3) . yes
S(6) C(31) 1.713(3) . yes
C(1) C(2) 1.523(5) . yes
C(1) C(12) 1.522(5) . yes
C(1) C(22) 1.534(4) . yes
C(1) C(33) 1.545(5) . yes
C(2) C(3) 1.369(5) . yes
C(3) C(4) 1.403(5) . yes
C(4) C(5) 1.369(5) . yes
C(5) C(6) 1.444(5) . yes
C(6) C(7) 1.330(5) . yes
C(7) C(8) 1.456(5) . yes
C(8) C(9) 1.349(4) . yes
C(9) C(10) 1.413(5) . yes
C(10) C(11) 1.353(4) . yes
C(11) C(32) 1.519(4) . yes
C(12) C(13) 1.357(4) . yes
C(13) C(14) 1.397(5) . yes
C(14) C(15) 1.350(5) . yes
C(15) C(16) 1.455(5) . yes
C(16) C(17) 1.325(5) . yes
C(17) C(18) 1.463(4) . yes
C(18) C(19) 1.353(4) . yes
C(19) C(20) 1.409(4) . yes
C(20) C(21) 1.359(4) . yes
C(21) C(32) 1.531(4) . yes
C(22) C(23) 1.341(5) . yes
C(23) C(24) 1.409(5) . yes
C(24) C(25) 1.343(5) . yes
C(25) C(26) 1.454(5) . yes
C(26) C(27) 1.337(5) . yes
C(27) C(28) 1.459(4) . yes
C(28) C(29) 1.359(4) . yes
C(29) C(30) 1.406(4) . yes
C(30) C(31) 1.355(4) . yes
C(31) C(32) 1.523(4) . yes
C(32) C(34) 1.545(4) . yes
C(35) C(36) 1.367(5) . yes
C(35) C(37) 1.356(5) 2_566 yes
C(36) C(37) 1.362(5) . yes

loop_
_geom_contact_atom_site_label_1
_geom_contact_atom_site_label_2
_geom_contact_distance
_geom_contact_site_symmetry_2
C(6) C(6) 3.398(7) 2_655
C(6) C(7) 3.419(5) 2_655
C(6) C(34) 3.585(5) 1_655
C(33) C(35) 3.475(6) 1_655
C(33) C(36) 3.586(6) 1_655

loop_
_geom_torsion_atom_site_label_1
_geom_torsion_atom_site_label_2
_geom_torsion_atom_site_label_3
_geom_torsion_atom_site_label_4
_geom_torsion
_geom_torsion_site_symmetry_1
_geom_torsion_site_symmetry_2
_geom_torsion_site_symmetry_3
_geom_torsion_site_symmetry_4
_geom_torsion_publ_flag
S(1) C(2) C(1) C(12) 27.4(4) 1_555 1_555 1_555 1_555 yes
S(1) C(2) C(1) C(22) -93.4(3) 1_555 1_555 1_555 1_555 yes
S(1) C(2) C(1) C(33) 147.9(3) 1_555 1_555 1_555 1_555 yes
S(1) C(2) C(3) C(4) 0.3(4) 1_555 1_555 1_555 1_555 yes
S(1) C(5) C(4) C(3) -1.5(4) 1_555 1_555 1_555 1_555 yes
S(1) C(5) C(6) C(7) 26.4(6) 1_555 1_555 1_555 1_555 yes
S(2) C(8) C(7) C(6) 41.3(6) 1_555 1_555 1_555 1_555 yes
S(2) C(8) C(9) C(10) -1.6(4) 1_555 1_555 1_555 1_555 yes
S(2) C(11) C(10) C(9) 0.8(4) 1_555 1_555 1_555 1_555 yes
S(2) C(11) C(32) C(21) -103.5(3) 1_555 1_555 1_555 1_555 yes
S(2) C(11) C(32) C(31) 16.4(3) 1_555 1_555 1_555 1_555 yes
S(2) C(11) C(32) C(34) 137.2(2) 1_555 1_555 1_555 1_555 yes
S(3) C(12) C(1) C(2) -99.6(3) 1_555 1_555 1_555 1_555 yes
S(3) C(12) C(1) C(22) 20.2(4) 1_555 1_555 1_555 1_555 yes
S(3) C(12) C(1) C(33) 139.4(3) 1_555 1_555 1_555 1_555 yes
S(3) C(12) C(13) C(14) -0.2(5) 1_555 1_555 1_555 1_555 yes
S(3) C(15) C(14) C(13) -1.5(5) 1_555 1_555 1_555 1_555 yes
S(3) C(15) C(16) C(17) 31.0(7) 1_555 1_555 1_555 1_555 yes
S(4) C(18) C(17) C(16) 42.7(6) 1_555 1_555 1_555 1_555 yes
S(4) C(18) C(19) C(20) -2.3(4) 1_555 1_555 1_555 1_555 yes
S(4) C(21) C(20) C(19) -0.4(4) 1_555 1_555 1_555 1_555 yes
S(4) C(21) C(32) C(11) 11.7(3) 1_555 1_555 1_555 1_555 yes
S(4) C(21) C(32) C(31) -109.0(3) 1_555 1_555 1_555 1_555 yes
S(4) C(21) C(32) C(34) 131.7(2) 1_555 1_555 1_555 1_555 yes
S(5) C(22) C(1) C(2) 31.7(4) 1_555 1_555 1_555 1_555 yes
S(5) C(22) C(1) C(12) -88.7(3) 1_555 1_555 1_555 1_555 yes
S(5) C(22) C(1) C(33) 151.4(3) 1_555 1_555 1_555 1_555 yes
S(5) C(22) C(23) C(24) 0.6(6) 1_555 1_555 1_555 1_555 yes
S(5) C(25) C(24) C(23) -1.6(6) 1_555 1_555 1_555 1_555 yes
S(5) C(25) C(26) C(27) 26.3(6) 1_555 1_555 1_555 1_555 yes
S(6) C(28) C(27) C(26) 33.5(5) 1_555 1_555 1_555 1_555 yes
S(6) C(28) C(29) C(30) -2.2(4) 1_555 1_555 1_555 1_555 yes
S(6) C(31) C(30) C(29) 0.8(4) 1_555 1_555 1_555 1_555 yes
S(6) C(31) C(32) C(11) -96.0(3) 1_555 1_555 1_555 1_555 yes
S(6) C(31) C(32) C(21) 24.5(3) 1_555 1_555 1_555 1_555 yes
S(6) C(31) C(32) C(34) 143.1(2) 1_555 1_555 1_555 1_555 yes
C(1) C(2) S(1) C(5) 172.6(3) 1_555 1_555 1_555 1_555 yes
C(1) C(2) C(3) C(4) -172.6(3) 1_555 1_555 1_555 1_555 yes
C(1) C(12) S(3) C(15) 176.5(3) 1_555 1_555 1_555 1_555 yes
C(1) C(12) C(13) C(14) -177.0(3) 1_555 1_555 1_555 1_555 yes
C(1) C(22) S(5) C(25) 178.1(3) 1_555 1_555 1_555 1_555 yes
C(1) C(22) C(23) C(24) -178.7(4) 1_555 1_555 1_555 1_555 yes
C(2) S(1) C(5) C(4) 1.4(3) 1_555 1_555 1_555 1_555 yes
C(2) S(1) C(5) C(6) 175.6(3) 1_555 1_555 1_555 1_555 yes
C(2) C(1) C(12) C(13) 76.9(4) 1_555 1_555 1_555 1_555 yes
C(2) C(1) C(22) C(23) -149.1(5) 1_555 1_555 1_555 1_555 yes
C(2) C(3) C(4) C(5) 0.8(5) 1_555 1_555 1_555 1_555 yes
C(3) C(2) S(1) C(5) -1.0(3) 1_555 1_555 1_555 1_555 yes
C(3) C(2) C(1) C(12) -160.4(4) 1_555 1_555 1_555 1_555 yes
C(3) C(2) C(1) C(22) 78.9(4) 1_555 1_555 1_555 1_555 yes
C(3) C(2) C(1) C(33) -39.9(5) 1_555 1_555 1_555 1_555 yes
C(3) C(4) C(5) C(6) -175.6(3) 1_555 1_555 1_555 1_555 yes
C(4) C(5) C(6) C(7) -160.3(4) 1_555 1_555 1_555 1_555 yes
C(5) C(6) C(7) C(8) 8.6(7) 1_555 1_555 1_555 1_555 yes
C(6) C(7) C(8) C(9) -144.9(4) 1_555 1_555 1_555 1_555 yes
C(7) C(8) S(2) C(11) 176.5(3) 1_555 1_555 1_555 1_555 yes
C(7) C(8) C(9) C(10) -176.1(3) 1_555 1_555 1_555 1_555 yes
C(8) S(2) C(11) C(10) -1.4(3) 1_555 1_555 1_555 1_555 yes
C(8) S(2) C(11) C(32) 175.5(3) 1_555 1_555 1_555 1_555 yes
C(8) C(9) C(10) C(11) 0.6(5) 1_555 1_555 1_555 1_555 yes
C(9) C(8) S(2) C(11) 1.7(3) 1_555 1_555 1_555 1_555 yes
C(9) C(10) C(11) C(32) -175.9(3) 1_555 1_555 1_555 1_555 yes
C(10) C(11) C(32) C(21) 72.8(4) 1_555 1_555 1_555 1_555 yes
C(10) C(11) C(32) C(31) -167.3(3) 1_555 1_555 1_555 1_555 yes
C(10) C(11) C(32) C(34) -46.5(4) 1_555 1_555 1_555 1_555 yes
C(11) C(32) C(21) C(20) -173.5(3) 1_555 1_555 1_555 1_555 yes
C(11) C(32) C(31) C(30) 77.1(4) 1_555 1_555 1_555 1_555 yes
C(12) S(3) C(15) C(14) 1.2(3) 1_555 1_555 1_555 1_555 yes
C(12) S(3) C(15) C(16) 178.0(3) 1_555 1_555 1_555 1_555 yes
C(12) C(1) C(22) C(23) 90.5(5) 1_555 1_555 1_555 1_555 yes
C(12) C(13) C(14) C(15) 1.1(6) 1_555 1_555 1_555 1_555 yes
C(13) C(12) S(3) C(15) -0.6(3) 1_555 1_555 1_555 1_555 yes
C(13) C(12) C(1) C(22) -163.3(4) 1_555 1_555 1_555 1_555 yes
C(13) C(12) C(1) C(33) -44.1(5) 1_555 1_555 1_555 1_555 yes
C(13) C(14) C(15) C(16) -178.2(4) 1_555 1_555 1_555 1_555 yes
C(14) C(15) C(16) C(17) -152.7(5) 1_555 1_555 1_555 1_555 yes
C(15) C(16) C(17) C(18) 5.7(8) 1_555 1_555 1_555 1_555 yes
C(16) C(17) C(18) C(19) -142.8(5) 1_555 1_555 1_555 1_555 yes
C(17) C(18) S(4) C(21) 177.1(3) 1_555 1_555 1_555 1_555 yes
C(17) C(18) C(19) C(20) -177.4(3) 1_555 1_555 1_555 1_555 yes
C(18) S(4) C(21) C(20) -0.8(3) 1_555 1_555 1_555 1_555 yes
C(18) S(4) C(21) C(32) 174.9(2) 1_555 1_555 1_555 1_555 yes
C(18) C(19) C(20) C(21) 1.8(4) 1_555 1_555 1_555 1_555 yes
C(19) C(18) S(4) C(21) 1.8(3) 1_555 1_555 1_555 1_555 yes
C(19) C(20) C(21) C(32) -175.6(3) 1_555 1_555 1_555 1_555 yes
C(20) C(21) C(32) C(31) 65.8(4) 1_555 1_555 1_555 1_555 yes
C(20) C(21) C(32) C(34) -53.5(4) 1_555 1_555 1_555 1_555 yes
C(21) C(32) C(31) C(30) -162.4(3) 1_555 1_555 1_555 1_555 yes
C(22) S(5) C(25) C(24) 1.6(4) 1_555 1_555 1_555 1_555 yes
C(22) S(5) C(25) C(26) 176.2(3) 1_555 1_555 1_555 1_555 yes
C(22) C(23) C(24) C(25) 0.7(7) 1_555 1_555 1_555 1_555 yes
C(23) C(22) S(5) C(25) -1.3(4) 1_555 1_555 1_555 1_555 yes
C(23) C(22) C(1) C(33) -29.3(6) 1_555 1_555 1_555 1_555 yes
C(23) C(24) C(25) C(26) -176.1(4) 1_555 1_555 1_555 1_555 yes
C(24) C(25) C(26) C(27) -160.0(5) 1_555 1_555 1_555 1_555 yes
C(25) C(26) C(27) C(28) 5.9(7) 1_555 1_555 1_555 1_555 yes
C(26) C(27) C(28) C(29) -150.2(4) 1_555 1_555 1_555 1_555 yes
C(27) C(28) S(6) C(31) 179.1(3) 1_555 1_555 1_555 1_555 yes
C(27) C(28) C(29) C(30) -178.9(3) 1_555 1_555 1_555 1_555 yes
C(28) S(6) C(31) C(30) -1.7(3) 1_555 1_555 1_555 1_555 yes
C(28) S(6) C(31) C(32) 172.6(2) 1_555 1_555 1_555 1_555 yes
C(28) C(29) C(30) C(31) 0.9(4) 1_555 1_555 1_555 1_555 yes
C(29) C(28) S(6) C(31) 2.2(3) 1_555 1_555 1_555 1_555 yes
C(29) C(30) C(31) C(32) -172.8(3) 1_555 1_555 1_555 1_555 yes
C(30) C(31) C(32) C(34) -43.8(4) 1_555 1_555 1_555 1_555 yes
